data_2242113
loop_
_publ_author_name
'Faizi, Md. Serajul Haque'
'Dege, Necmi'
'Malinkin, S.'

_publ_section_title
;
 Crystal structure and DFT study of 2-(pyren-1-yl)-1<i>H</i>-benzimidazole
;
_journal_issue 8
_journal_name_full 'Acta Crystallographica Section E'
_journal_page_first 1180
_journal_page_last 1183
_journal_paper_doi 10.1107/S2056989017010271
_journal_volume 73
_journal_year 2017
_chemical_formula_iupac 'C23 H14 N2'
_chemical_formula_moiety 'C23 H14 N2'
_chemical_formula_sum 'C23 H14 N2'
_chemical_formula_weight 318.36
_chemical_name_systematic
;
2-(Pyren-1-yl)-1<i>H</i>-benzimidazole
;
_space_group_crystal_system orthorhombic
_space_group_IT_number 61
_space_group_name_Hall '-P 2ac 2ab'
_space_group_name_H-M_alt 'P b c a'
_symmetry_space_group_name_Hall '-P 2ac 2ab'
_symmetry_space_group_name_H-M 'P b c a'
_atom_sites_solution_hydrogens geom
_atom_sites_solution_primary direct
_atom_sites_solution_secondary difmap
_audit_creation_method SHELXL-2016/6
_cell_angle_alpha 90
_cell_angle_beta 90
_cell_angle_gamma 90
_cell_formula_units_Z 8
_cell_length_a 8.7344(8)
_cell_length_b 9.5967(9)
_cell_length_c 36.410(3)
_cell_measurement_reflns_used 1528
_cell_measurement_temperature 273(2)
_cell_measurement_theta_max 16.13
_cell_measurement_theta_min 2.44
_cell_volume 3051.9(5)
_computing_data_collection
;
APEX2 (Bruker, 2005)
;
_computing_data_reduction
;
SAINT (Bruker, 2005)
;
_computing_molecular_graphics
;
SHELXTL (Sheldrick, 2008)
;
_computing_publication_material
;
SHELXL2016 (Sheldrick, 2015b) and PLATON (Spek, 2009)
;
_computing_structure_refinement
;
SHELXL2016 (Sheldrick, 2015b)
;
_computing_structure_solution
;
SHELXT2014 (Sheldrick, 2015a)
;
_diffrn_ambient_temperature 273(2)
_diffrn_measured_fraction_theta_full 0.999
_diffrn_measured_fraction_theta_max 0.999
_diffrn_measurement_device_type 'Bruker APEXII CCD area detector'
_diffrn_measurement_method 'phi and omega scans'
_diffrn_radiation_monochromator graphite
_diffrn_radiation_source 'sealed tube'
_diffrn_radiation_type MoK\a
_diffrn_radiation_wavelength 0.71073
_diffrn_reflns_av_R_equivalents 0.1034
_diffrn_reflns_limit_h_max 10
_diffrn_reflns_limit_h_min -10
_diffrn_reflns_limit_k_max 11
_diffrn_reflns_limit_k_min -11
_diffrn_reflns_limit_l_max 44
_diffrn_reflns_limit_l_min -44
_diffrn_reflns_number 36046
_diffrn_reflns_theta_full 25.242
_diffrn_reflns_theta_max 25.998
_diffrn_reflns_theta_min 2.586
_exptl_absorpt_coefficient_mu 0.082
_exptl_absorpt_correction_type none
_exptl_crystal_colour colorless
_exptl_crystal_density_diffrn 1.386
_exptl_crystal_description prism
_exptl_crystal_F_000 1328
_exptl_crystal_size_max 0.65
_exptl_crystal_size_mid 0.43
_exptl_crystal_size_min 0.32
_refine_diff_density_max 0.188
_refine_diff_density_min -0.264
_refine_ls_extinction_method none
_refine_ls_goodness_of_fit_ref 1.027
_refine_ls_hydrogen_treatment mixed
_refine_ls_matrix_type full
_refine_ls_number_parameters 230
_refine_ls_number_reflns 2986
_refine_ls_number_restraints 0
_refine_ls_restrained_S_all 1.027
_refine_ls_R_factor_all 0.0941
_refine_ls_R_factor_gt 0.0490
_refine_ls_shift/su_max 0.000
_refine_ls_shift/su_mean 0.000
_refine_ls_structure_factor_coef Fsqd
_refine_ls_weighting_details 'w=1/[\s^2^(Fo^2^)+(0.0467P)^2^+1.2809P] where P=(Fo^2^+2Fc^2^)/3'
_refine_ls_weighting_scheme calc
_refine_ls_wR_factor_gt 0.0970
_refine_ls_wR_factor_ref 0.1127
_reflns_number_gt 1951
_reflns_number_total 2986
_reflns_threshold_expression 'I > 2\s(I)'
_cod_data_source_file su5378sup1.cif
_cod_data_source_block I
_cod_original_cell_volume 3052.0(5)
_cod_database_code 2242113
_shelx_space_group_comment
;
The symmetry employed for this shelxl refinement is uniquely defined
by the following loop, which should always be used as a source of
symmetry information in preference to the above space-group names.
They are only intended as comments.
;

loop_
_space_group_symop_operation_xyz
'x, y, z'
'-x+1/2, -y, z+1/2'
'-x, y+1/2, -z+1/2'
'x+1/2, -y+1/2, -z'
'-x, -y, -z'
'x-1/2, y, -z-1/2'
'x, -y-1/2, z-1/2'
'-x-1/2, y-1/2, z'

loop_
_atom_site_type_symbol
_atom_site_label
_atom_site_fract_x
_atom_site_fract_y
_atom_site_fract_z
_atom_site_U_iso_or_equiv
_atom_site_adp_type
_atom_site_calc_flag
_atom_site_occupancy
N N1 0.15929(18) 0.66443(16) 0.32741(4) 0.0190(4) Uani d 1
N N2 0.21591(19) 0.89171(17) 0.32393(5) 0.0195(4) Uani d 1
C C23 0.0470(2) 0.73209(19) 0.30713(5) 0.0176(5) Uani d 1
C C17 0.2581(2) 0.7637(2) 0.33673(5) 0.0190(5) Uani d 1
C C16 0.4042(2) 0.74213(19) 0.35556(5) 0.0195(5) Uani d 1
C C18 0.0808(2) 0.8748(2) 0.30499(5) 0.0179(4) Uani d 1
C C1 0.4229(2) 0.6448(2) 0.38432(5) 0.0193(5) Uani d 1
C C12 0.5724(2) 0.6212(2) 0.39850(5) 0.0199(5) Uani d 1
C C11 0.6999(2) 0.6952(2) 0.38411(5) 0.0210(5) Uani d 1
C C19 -0.0099(2) 0.9680(2) 0.28557(5) 0.0214(5) Uani d 1
H H19 0.012157 1.062811 0.284937 0.026 Uiso calc 1
C C20 -0.1341(2) 0.9132(2) 0.26728(5) 0.0235(5) Uani d 1
H H20 -0.195476 0.971887 0.253275 0.028 Uiso calc 1
C C13 0.5956(2) 0.5241(2) 0.42759(5) 0.0220(5) Uani d 1
C C2 0.2978(2) 0.5706(2) 0.40072(6) 0.0235(5) Uani d 1
H H2 0.198943 0.585875 0.392152 0.028 Uiso calc 1
C C8 0.7452(2) 0.4990(2) 0.44151(5) 0.0252(5) Uani d 1
C C14 0.6749(2) 0.7950(2) 0.35696(6) 0.0239(5) Uani d 1
H H14 0.756769 0.847263 0.348192 0.029 Uiso calc 1
C C4 0.4691(2) 0.4519(2) 0.44303(6) 0.0253(5) Uani d 1
C C15 0.5309(2) 0.8170(2) 0.34299(6) 0.0231(5) Uani d 1
H H15 0.517365 0.883532 0.324701 0.028 Uiso calc 1
C C22 -0.0814(2) 0.6796(2) 0.28931(5) 0.0224(5) Uani d 1
H H22 -0.106657 0.585627 0.290863 0.027 Uiso calc 1
C C21 -0.1703(2) 0.7709(2) 0.26926(5) 0.0247(5) Uani d 1
H H21 -0.255742 0.737591 0.256826 0.030 Uiso calc 1
C C10 0.8497(2) 0.6653(2) 0.39798(6) 0.0273(5) Uani d 1
H H10 0.933899 0.711258 0.388120 0.033 Uiso calc 1
C C9 0.8707(2) 0.5716(2) 0.42512(6) 0.0292(5) Uani d 1
H H9 0.969483 0.553670 0.433385 0.035 Uiso calc 1
C C3 0.3207(2) 0.4788(2) 0.42841(6) 0.0271(5) Uani d 1
H H3 0.236939 0.431824 0.438185 0.033 Uiso calc 1
C C7 0.7635(3) 0.4060(2) 0.47055(6) 0.0311(6) Uani d 1
H H7 0.860961 0.389193 0.479795 0.037 Uiso calc 1
C C5 0.4941(3) 0.3609(2) 0.47218(6) 0.0318(6) Uani d 1
H H5 0.411550 0.314383 0.482643 0.038 Uiso calc 1
C C6 0.6397(3) 0.3386(2) 0.48582(6) 0.0357(6) Uani d 1
H H6 0.654109 0.277746 0.505401 0.043 Uiso calc 1
H H1A 0.271(2) 0.975(2) 0.3280(6) 0.033(6) Uiso d 1

loop_
_atom_site_aniso_label
_atom_site_aniso_U_11
_atom_site_aniso_U_22
_atom_site_aniso_U_33
_atom_site_aniso_U_12
_atom_site_aniso_U_13
_atom_site_aniso_U_23
N1 0.0191(9) 0.0153(9) 0.0225(9) 0.0003(7) -0.0016(8) 0.0003(8)
N2 0.0203(10) 0.0129(9) 0.0253(9) -0.0010(8) -0.0014(8) 0.0010(7)
C23 0.0207(11) 0.0152(10) 0.0170(10) 0.0012(8) 0.0014(9) 0.0013(8)
C17 0.0198(11) 0.0168(11) 0.0205(10) 0.0007(9) 0.0039(10) 0.0006(8)
C16 0.0200(11) 0.0158(10) 0.0227(11) 0.0009(9) 0.0000(10) -0.0016(8)
C18 0.0177(11) 0.0180(10) 0.0181(10) 0.0013(8) 0.0016(9) -0.0006(8)
C1 0.0201(11) 0.0167(11) 0.0210(11) 0.0009(9) 0.0014(9) -0.0029(9)
C12 0.0208(11) 0.0187(11) 0.0202(10) 0.0009(9) 0.0008(9) -0.0029(9)
C11 0.0201(11) 0.0205(11) 0.0224(11) 0.0009(9) 0.0002(9) -0.0035(9)
C19 0.0258(12) 0.0151(10) 0.0234(11) 0.0019(9) 0.0021(10) 0.0015(9)
C20 0.0254(12) 0.0232(12) 0.0221(11) 0.0076(9) -0.0011(10) 0.0011(9)
C13 0.0228(12) 0.0220(11) 0.0213(11) 0.0038(9) -0.0002(10) -0.0012(9)
C2 0.0200(12) 0.0235(11) 0.0270(12) 0.0024(9) -0.0002(10) 0.0027(10)
C8 0.0246(12) 0.0265(12) 0.0246(11) 0.0052(9) -0.0009(10) 0.0005(9)
C14 0.0212(12) 0.0218(11) 0.0288(12) -0.0035(9) 0.0036(10) 0.0010(9)
C4 0.0260(12) 0.0237(12) 0.0263(12) 0.0027(10) 0.0006(10) 0.0027(9)
C15 0.0260(12) 0.0174(11) 0.0259(11) 0.0005(9) -0.0005(10) 0.0036(9)
C22 0.0253(12) 0.0154(11) 0.0267(11) -0.0014(9) -0.0005(10) -0.0022(9)
C21 0.0240(12) 0.0246(12) 0.0256(12) 0.0009(9) -0.0043(10) -0.0032(9)
C10 0.0208(12) 0.0316(13) 0.0296(12) -0.0013(10) 0.0027(10) 0.0018(10)
C9 0.0183(12) 0.0361(14) 0.0333(13) 0.0056(10) -0.0041(10) -0.0008(11)
C3 0.0209(12) 0.0287(12) 0.0317(12) -0.0023(10) 0.0046(10) 0.0075(10)
C7 0.0259(13) 0.0351(13) 0.0325(12) 0.0066(10) -0.0054(11) 0.0050(10)
C5 0.0289(13) 0.0341(14) 0.0326(13) 0.0015(11) 0.0033(11) 0.0102(10)
C6 0.0367(14) 0.0382(14) 0.0322(13) 0.0097(11) -0.0022(12) 0.0143(11)

loop_
_atom_type_symbol
_atom_type_description
_atom_type_scat_dispersion_real
_atom_type_scat_dispersion_imag
_atom_type_scat_source
C C 0.0033 0.0016 'International Tables Vol C Tables 4.2.6.8 and 6.1.1.4'
H H 0.0000 0.0000 'International Tables Vol C Tables 4.2.6.8 and 6.1.1.4'
N N 0.0061 0.0033 'International Tables Vol C Tables 4.2.6.8 and 6.1.1.4'

loop_
_geom_angle_atom_site_label_1
_geom_angle_atom_site_label_2
_geom_angle_atom_site_label_3
_geom_angle
C17 N1 C23 105.01(16)
C17 N2 C18 107.25(16)
C17 N2 H1A 124.7(13)
C18 N2 H1A 128.1(13)
N1 C23 C22 130.42(18)
N1 C23 C18 109.72(17)
C22 C23 C18 119.84(18)
N1 C17 N2 112.48(17)
N1 C17 C16 125.73(17)
N2 C17 C16 121.57(17)
C15 C16 C1 119.46(18)
C15 C16 C17 117.66(17)
C1 C16 C17 122.80(18)
N2 C18 C19 131.90(18)
N2 C18 C23 105.54(16)
C19 C18 C23 122.51(18)
C16 C1 C12 118.71(18)
C16 C1 C2 123.31(19)
C12 C1 C2 117.96(18)
C11 C12 C1 120.40(18)
C11 C12 C13 119.29(18)
C1 C12 C13 120.30(18)
C14 C11 C12 118.83(18)
C14 C11 C10 122.10(19)
C12 C11 C10 119.07(18)
C20 C19 C18 116.68(19)
C20 C19 H19 121.7
C18 C19 H19 121.7
C19 C20 C21 121.62(19)
C19 C20 H20 119.2
C21 C20 H20 119.2
C4 C13 C8 119.43(18)
C4 C13 C12 120.17(18)
C8 C13 C12 120.40(19)
C3 C2 C1 121.41(19)
C3 C2 H2 119.3
C1 C2 H2 119.3
C7 C8 C13 118.9(2)
C7 C8 C9 122.8(2)
C13 C8 C9 118.26(18)
C15 C14 C11 120.81(19)
C15 C14 H14 119.6
C11 C14 H14 119.6
C5 C4 C13 119.1(2)
C5 C4 C3 122.8(2)
C13 C4 C3 118.12(18)
C14 C15 C16 121.67(19)
C14 C15 H15 119.2
C16 C15 H15 119.2
C21 C22 C23 118.06(19)
C21 C22 H22 121.0
C23 C22 H22 121.0
C22 C21 C20 121.24(19)
C22 C21 H21 119.4
C20 C21 H21 119.4
C9 C10 C11 121.1(2)
C9 C10 H10 119.4
C11 C10 H10 119.4
C10 C9 C8 121.8(2)
C10 C9 H9 119.1
C8 C9 H9 119.1
C2 C3 C4 122.0(2)
C2 C3 H3 119.0
C4 C3 H3 119.0
C6 C7 C8 121.2(2)
C6 C7 H7 119.4
C8 C7 H7 119.4
C6 C5 C4 121.1(2)
C6 C5 H5 119.5
C4 C5 H5 119.5
C7 C6 C5 120.3(2)
C7 C6 H6 119.9
C5 C6 H6 119.9

loop_
_geom_bond_atom_site_label_1
_geom_bond_atom_site_label_2
_geom_bond_distance
N1 C17 1.330(2)
N1 C23 1.389(2)
N2 C17 1.364(2)
N2 C18 1.376(2)
N2 H1A 0.94(2)
C23 C22 1.390(3)
C23 C18 1.403(3)
C17 C16 1.463(3)
C16 C15 1.397(3)
C16 C1 1.412(3)
C18 C19 1.389(3)
C1 C12 1.422(3)
C1 C2 1.434(3)
C12 C11 1.421(3)
C12 C13 1.426(3)
C11 C14 1.393(3)
C11 C10 1.431(3)
C19 C20 1.377(3)
C19 H19 0.9300
C20 C21 1.403(3)
C20 H20 0.9300
C13 C4 1.420(3)
C13 C8 1.423(3)
C2 C3 1.354(3)
C2 H2 0.9300
C8 C7 1.392(3)
C8 C9 1.429(3)
C14 C15 1.373(3)
C14 H14 0.9300
C4 C5 1.391(3)
C4 C3 1.425(3)
C15 H15 0.9300
C22 C21 1.380(3)
C22 H22 0.9300
C21 H21 0.9300
C10 C9 1.349(3)
C10 H10 0.9300
C9 H9 0.9300
C3 H3 0.9300
C7 C6 1.378(3)
C7 H7 0.9300
C5 C6 1.381(3)
C5 H5 0.9300
C6 H6 0.9300

loop_
_geom_hbond_atom_site_label_D
_geom_hbond_atom_site_label_H
_geom_hbond_atom_site_label_A
_geom_hbond_site_symmetry_A
_geom_hbond_distance_DH
_geom_hbond_distance_HA
_geom_hbond_distance_DA
_geom_hbond_angle_DHA
N2 H1A N1 8_665 0.94(2) 1.92(2) 2.838(2) 164(2)
C14 H14 Cg6 1_655 0.93 2.83 3.537(2) 134
C21 H21 Cg1 6_556 0.93 2.95 3.605(2) 129
C21 H21 Cg7 6_556 0.93 2.84 3.618(2) 142

_cod_database_fobs_code 2242113
